data_2220693
loop_
_publ_author_name
'Binzet, G\"un'
'Fl\"orke, Ulrich'
'K\"ulc\"u, Nevzat'
'Arslan, Hakan'

_publ_section_title
;
 4-Bromo-<i>N</i>-(diethylcarbamothioyl)benzamide
;
_journal_coeditor_code AT2713
_journal_issue 2
_journal_name_full 'Acta Crystallographica Section E'
_journal_page_first o427
_journal_page_last o428
_journal_paper_doi 10.1107/S1600536809003183
_journal_volume 65
_journal_year 2009
_chemical_formula_iupac 'C12 H15 Br N2 O S'
_chemical_formula_moiety 'C12 H15 Br N2 O S'
_chemical_formula_sum 'C12 H15 Br N2 O S'
_chemical_formula_weight 315.23
_chemical_name_systematic
;
4-Bromo-<i>N</i>-(diethylcarbamothioyl)benzamide
;
_space_group_IT_number 14
_symmetry_cell_setting monoclinic
_symmetry_space_group_name_Hall '-P 2ybc'
_symmetry_space_group_name_H-M 'P 1 21/c 1'
_atom_sites_solution_hydrogens difmap
_atom_sites_solution_primary direct
_atom_sites_solution_secondary difmap
_audit_creation_method SHELXL-97
_cell_angle_alpha 90.00
_cell_angle_beta 95.361(3)
_cell_angle_gamma 90.00
_cell_formula_units_Z 4
_cell_length_a 6.9955(9)
_cell_length_b 18.680(2)
_cell_length_c 10.0816(13)
_cell_measurement_reflns_used 891
_cell_measurement_temperature 120(2)
_cell_measurement_theta_max 28.24
_cell_measurement_theta_min 2.30
_cell_volume 1311.7(3)
_computing_cell_refinement 'SAINT (Bruker, 2002)'
_computing_data_collection 'SMART (Bruker, 2002)'
_computing_data_reduction 'SAINT (Bruker, 2002)'
_computing_molecular_graphics 'SHELXTL (Sheldrick, 2008)'
_computing_publication_material 'SHELXTL (Sheldrick, 2008)'
_computing_structure_refinement 'SHELXTL (Sheldrick, 2008)'
_computing_structure_solution 'SHELXTL (Sheldrick, 2008)'
_diffrn_ambient_temperature 120(2)
_diffrn_measured_fraction_theta_full 0.999
_diffrn_measured_fraction_theta_max 0.999
_diffrn_measurement_device_type 'Bruker SMART APEX'
_diffrn_measurement_method '\f and \w'
_diffrn_radiation_monochromator graphite
_diffrn_radiation_source 'sealed tube'
_diffrn_radiation_type MoK\a
_diffrn_radiation_wavelength 0.71073
_diffrn_reflns_av_R_equivalents 0.0269
_diffrn_reflns_av_sigmaI/netI 0.0280
_diffrn_reflns_limit_h_max 7
_diffrn_reflns_limit_h_min -9
_diffrn_reflns_limit_k_max 24
_diffrn_reflns_limit_k_min -24
_diffrn_reflns_limit_l_max 13
_diffrn_reflns_limit_l_min -13
_diffrn_reflns_number 10831
_diffrn_reflns_theta_full 27.88
_diffrn_reflns_theta_max 27.88
_diffrn_reflns_theta_min 2.18
_diffrn_standards_decay_% 0
_diffrn_standards_interval_time 430
_diffrn_standards_number 2455
_exptl_absorpt_coefficient_mu 3.279
_exptl_absorpt_correction_T_max 0.7143
_exptl_absorpt_correction_T_min 0.3289
_exptl_absorpt_correction_type multi-scan
_exptl_absorpt_process_details '(SADABS; Bruker, 2002)'
_exptl_crystal_colour colourless
_exptl_crystal_density_diffrn 1.596
_exptl_crystal_density_method 'not measured'
_exptl_crystal_description prism
_exptl_crystal_F_000 640
_exptl_crystal_size_max 0.38
_exptl_crystal_size_mid 0.37
_exptl_crystal_size_min 0.11
_refine_diff_density_max 0.586
_refine_diff_density_min -0.259
_refine_ls_extinction_method none
_refine_ls_goodness_of_fit_ref 1.064
_refine_ls_hydrogen_treatment mixed
_refine_ls_matrix_type full
_refine_ls_number_parameters 158
_refine_ls_number_reflns 3117
_refine_ls_number_restraints 1
_refine_ls_restrained_S_all 1.064
_refine_ls_R_factor_all 0.0309
_refine_ls_R_factor_gt 0.0252
_refine_ls_shift/su_max 0.001
_refine_ls_shift/su_mean 0.000
_refine_ls_structure_factor_coef Fsqd
_refine_ls_weighting_details 'calc w=1/[\s^2^(Fo^2^)+(0.0328P)^2^+0.2678P] where P=(Fo^2^+2Fc^2^)/3'
_refine_ls_weighting_scheme calc
_refine_ls_wR_factor_gt 0.0615
_refine_ls_wR_factor_ref 0.0635
_reflns_number_gt 2730
_reflns_number_total 3117
_reflns_threshold_expression I>2\s(I)
_cod_data_source_file at2713.cif
_cod_data_source_block I
_cod_original_sg_symbol_H-M 'P 21/c'
_cod_database_code 2220693
_cod_database_fobs_code 2220693

loop_
_symmetry_equiv_pos_as_xyz
'x, y, z'
'-x, y+1/2, -z+1/2'
'-x, -y, -z'
'x, -y-1/2, z-1/2'

loop_
_atom_site_type_symbol
_atom_site_label
_atom_site_fract_x
_atom_site_fract_y
_atom_site_fract_z
_atom_site_U_iso_or_equiv
_atom_site_adp_type
_atom_site_calc_flag
_atom_site_refinement_flags
_atom_site_occupancy
_atom_site_disorder_assembly
_atom_site_disorder_group
Br Br1 0.18884(3) 0.416437(9) 0.341437(19) 0.02229(7) Uani d . 1 . .
S S1 0.41112(7) 0.90370(2) 0.43285(5) 0.02424(11) Uani d . 1 . .
O O1 0.4748(2) 0.73637(7) 0.62427(13) 0.0265(3) Uani d . 1 . .
N N1 0.5090(2) 0.76602(7) 0.41132(14) 0.0176(3) Uani d D 1 . .
H H1 0.478(3) 0.7585(12) 0.3242(7) 0.035(6) Uiso d D 1 . .
N N2 0.7563(2) 0.84313(7) 0.48486(15) 0.0184(3) Uani d . 1 . .
C C1 0.5705(3) 0.83737(9) 0.44671(17) 0.0180(4) Uani d . 1 . .
C C2 0.8900(3) 0.78163(9) 0.49166(19) 0.0230(4) Uani d . 1 . .
H H2A 0.8245 0.7391 0.5248 0.028 Uiso calc R 1 . .
H H2B 1.0018 0.7926 0.5561 0.028 Uiso calc R 1 . .
C C3 0.9600(3) 0.76427(10) 0.3581(2) 0.0290(4) Uani d . 1 . .
H H3A 1.0476 0.7233 0.3674 0.043 Uiso calc R 1 . .
H H3B 1.0277 0.8058 0.3258 0.043 Uiso calc R 1 . .
H H3C 0.8501 0.7525 0.2943 0.043 Uiso calc R 1 . .
C C4 0.8433(3) 0.91336(9) 0.51931(19) 0.0219(4) Uani d . 1 . .
H H4A 0.7698 0.9512 0.4681 0.026 Uiso calc R 1 . .
H H4B 0.9764 0.9142 0.4935 0.026 Uiso calc R 1 . .
C C5 0.8459(3) 0.92934(10) 0.66664(19) 0.0265(4) Uani d . 1 . .
H H5A 0.9048 0.9763 0.6855 0.040 Uiso calc R 1 . .
H H5B 0.9204 0.8925 0.7176 0.040 Uiso calc R 1 . .
H H5C 0.7141 0.9296 0.6922 0.040 Uiso calc R 1 . .
C C6 0.4567(3) 0.72010(9) 0.50554(17) 0.0172(3) Uani d . 1 . .
C C7 0.3850(2) 0.64814(9) 0.45935(17) 0.0166(3) Uani d . 1 . .
C C8 0.3120(3) 0.60335(10) 0.55234(18) 0.0197(4) Uani d . 1 . .
H H8A 0.3030 0.6200 0.6406 0.024 Uiso calc R 1 . .
C C9 0.2519(3) 0.53439(9) 0.51763(18) 0.0203(4) Uani d . 1 . .
H H9A 0.2013 0.5039 0.5812 0.024 Uiso calc R 1 . .
C C10 0.2670(2) 0.51082(9) 0.38901(18) 0.0180(3) Uani d . 1 . .
C C11 0.3388(3) 0.55432(9) 0.29424(18) 0.0204(4) Uani d . 1 . .
H H11A 0.3481 0.5372 0.2063 0.025 Uiso calc R 1 . .
C C12 0.3970(3) 0.62334(9) 0.32955(18) 0.0190(4) Uani d . 1 . .
H H12A 0.4453 0.6539 0.2651 0.023 Uiso calc R 1 . .

loop_
_atom_site_aniso_label
_atom_site_aniso_U_11
_atom_site_aniso_U_22
_atom_site_aniso_U_33
_atom_site_aniso_U_12
_atom_site_aniso_U_13
_atom_site_aniso_U_23
Br1 0.02598(11) 0.01446(10) 0.02654(11) -0.00248(6) 0.00300(7) -0.00079(6)
S1 0.0274(3) 0.0178(2) 0.0274(3) 0.00464(17) 0.00185(19) -0.00387(17)
O1 0.0459(9) 0.0198(6) 0.0141(6) -0.0039(6) 0.0046(6) -0.0019(5)
N1 0.0241(8) 0.0153(7) 0.0131(7) -0.0018(6) 0.0007(6) -0.0016(5)
N2 0.0240(8) 0.0130(7) 0.0184(8) -0.0006(6) 0.0028(6) -0.0016(5)
C1 0.0277(10) 0.0139(8) 0.0127(8) -0.0025(7) 0.0040(7) -0.0005(6)
C2 0.0242(10) 0.0171(8) 0.0270(10) 0.0023(7) -0.0025(8) 0.0019(7)
C3 0.0293(11) 0.0264(10) 0.0313(11) 0.0090(8) 0.0034(8) -0.0025(8)
C4 0.0259(10) 0.0172(8) 0.0230(10) -0.0052(7) 0.0040(7) -0.0023(7)
C5 0.0317(11) 0.0246(9) 0.0228(10) -0.0065(8) 0.0009(8) -0.0063(7)
C6 0.0206(9) 0.0157(8) 0.0155(9) 0.0023(6) 0.0021(7) -0.0007(6)
C7 0.0174(8) 0.0150(7) 0.0172(9) 0.0017(6) 0.0007(7) -0.0006(6)
C8 0.0244(9) 0.0205(8) 0.0146(9) 0.0001(7) 0.0035(7) -0.0009(7)
C9 0.0211(9) 0.0197(8) 0.0207(9) -0.0022(7) 0.0042(7) 0.0041(7)
C10 0.0165(9) 0.0138(7) 0.0233(9) 0.0007(6) 0.0002(7) -0.0008(6)
C11 0.0275(10) 0.0178(8) 0.0164(9) -0.0017(7) 0.0038(7) -0.0023(7)
C12 0.0243(9) 0.0164(8) 0.0168(9) -0.0011(7) 0.0051(7) 0.0016(6)

loop_
_atom_type_symbol
_atom_type_description
_atom_type_scat_dispersion_real
_atom_type_scat_dispersion_imag
_atom_type_scat_source
C C 0.0033 0.0016 'International Tables Vol C Tables 4.2.6.8 and 6.1.1.4'
H H 0.0000 0.0000 'International Tables Vol C Tables 4.2.6.8 and 6.1.1.4'
N N 0.0061 0.0033 'International Tables Vol C Tables 4.2.6.8 and 6.1.1.4'
O O 0.0106 0.0060 'International Tables Vol C Tables 4.2.6.8 and 6.1.1.4'
S S 0.1246 0.1234 'International Tables Vol C Tables 4.2.6.8 and 6.1.1.4'
Br Br -0.2901 2.4595 'International Tables Vol C Tables 4.2.6.8 and 6.1.1.4'

loop_
_geom_angle_atom_site_label_1
_geom_angle_atom_site_label_2
_geom_angle_atom_site_label_3
_geom_angle_site_symmetry_1
_geom_angle_site_symmetry_3
_geom_angle
_geom_angle_publ_flag
C6 N1 C1 . . 120.52(14) ?
C6 N1 H1 . . 122.0(15) ?
C1 N1 H1 . . 115.4(15) ?
C1 N2 C4 . . 120.85(14) ?
C1 N2 C2 . . 123.33(14) ?
C4 N2 C2 . . 115.79(15) ?
N2 C1 N1 . . 114.24(15) ?
N2 C1 S1 . . 126.53(13) ?
N1 C1 S1 . . 119.20(13) ?
N2 C2 C3 . . 112.43(15) ?
N2 C2 H2A . . 109.1 ?
C3 C2 H2A . . 109.1 ?
N2 C2 H2B . . 109.1 ?
C3 C2 H2B . . 109.1 ?
H2A C2 H2B . . 107.8 ?
C2 C3 H3A . . 109.5 ?
C2 C3 H3B . . 109.5 ?
H3A C3 H3B . . 109.5 ?
C2 C3 H3C . . 109.5 ?
H3A C3 H3C . . 109.5 ?
H3B C3 H3C . . 109.5 ?
N2 C4 C5 . . 111.95(15) ?
N2 C4 H4A . . 109.2 ?
C5 C4 H4A . . 109.2 ?
N2 C4 H4B . . 109.2 ?
C5 C4 H4B . . 109.2 ?
H4A C4 H4B . . 107.9 ?
C4 C5 H5A . . 109.5 ?
C4 C5 H5B . . 109.5 ?
H5A C5 H5B . . 109.5 ?
C4 C5 H5C . . 109.5 ?
H5A C5 H5C . . 109.5 ?
H5B C5 H5C . . 109.5 ?
O1 C6 N1 . . 121.04(16) ?
O1 C6 C7 . . 121.79(16) ?
N1 C6 C7 . . 117.11(15) ?
C8 C7 C12 . . 119.34(16) ?
C8 C7 C6 . . 117.74(15) ?
C12 C7 C6 . . 122.84(16) ?
C7 C8 C9 . . 120.67(16) ?
C7 C8 H8A . . 119.7 ?
C9 C8 H8A . . 119.7 ?
C10 C9 C8 . . 118.91(16) ?
C10 C9 H9A . . 120.5 ?
C8 C9 H9A . . 120.5 ?
C9 C10 C11 . . 121.67(16) ?
C9 C10 Br1 . . 119.22(13) ?
C11 C10 Br1 . . 119.11(13) ?
C10 C11 C12 . . 119.01(16) ?
C10 C11 H11A . . 120.5 ?
C12 C11 H11A . . 120.5 ?
C11 C12 C7 . . 120.39(16) ?
C11 C12 H12A . . 119.8 ?
C7 C12 H12A . . 119.8 ?

loop_
_geom_bond_atom_site_label_1
_geom_bond_atom_site_label_2
_geom_bond_site_symmetry_2
_geom_bond_distance
_geom_bond_publ_flag
Br1 C10 . 1.8944(17) ?
S1 C1 . 1.6638(18) ?
O1 C6 . 1.230(2) ?
N1 C6 . 1.355(2) ?
N1 C1 . 1.435(2) ?
N1 H1 . 0.896(5) ?
N2 C1 . 1.325(2) ?
N2 C4 . 1.474(2) ?
N2 C2 . 1.479(2) ?
C2 C3 . 1.511(3) ?
C2 H2A . 0.9900 ?
C2 H2B . 0.9900 ?
C3 H3A . 0.9800 ?
C3 H3B . 0.9800 ?
C3 H3C . 0.9800 ?
C4 C5 . 1.513(3) ?
C4 H4A . 0.9900 ?
C4 H4B . 0.9900 ?
C5 H5A . 0.9800 ?
C5 H5B . 0.9800 ?
C5 H5C . 0.9800 ?
C6 C7 . 1.494(2) ?
C7 C8 . 1.389(2) ?
C7 C12 . 1.398(2) ?
C8 C9 . 1.390(2) ?
C8 H8A . 0.9500 ?
C9 C10 . 1.383(3) ?
C9 H9A . 0.9500 ?
C10 C11 . 1.384(2) ?
C11 C12 . 1.389(2) ?
C11 H11A . 0.9500 ?
C12 H12A . 0.9500 ?

loop_
_geom_hbond_atom_site_label_D
_geom_hbond_atom_site_label_H
_geom_hbond_atom_site_label_A
_geom_hbond_site_symmetry_A
_geom_hbond_distance_DH
_geom_hbond_distance_HA
_geom_hbond_distance_DA
_geom_hbond_angle_DHA
N1 H1 O1 4_575 0.896(5) 2.016(9) 2.882(2) 162(2)

loop_
_geom_torsion_atom_site_label_1
_geom_torsion_atom_site_label_2
_geom_torsion_atom_site_label_3
_geom_torsion_atom_site_label_4
_geom_torsion_site_symmetry_1
_geom_torsion_site_symmetry_2
_geom_torsion_site_symmetry_3
_geom_torsion_site_symmetry_4
_geom_torsion
_geom_torsion_publ_flag
C4 N2 C1 N1 . . . . 177.55(14) ?
C2 N2 C1 N1 . . . . -0.4(2) ?
C4 N2 C1 S1 . . . . -0.6(3) ?
C2 N2 C1 S1 . . . . -178.51(14) ?
C6 N1 C1 N2 . . . . 87.2(2) ?
C6 N1 C1 S1 . . . . -94.57(18) ?
C1 N2 C2 C3 . . . . 82.9(2) ?
C4 N2 C2 C3 . . . . -95.12(19) ?
C1 N2 C4 C5 . . . . 92.2(2) ?
C2 N2 C4 C5 . . . . -89.7(2) ?
C1 N1 C6 O1 . . . . -5.7(3) ?
C1 N1 C6 C7 . . . . 176.95(15) ?
O1 C6 C7 C8 . . . . 9.3(3) ?
N1 C6 C7 C8 . . . . -173.35(16) ?
O1 C6 C7 C12 . . . . -167.57(18) ?
N1 C6 C7 C12 . . . . 9.7(2) ?
C12 C7 C8 C9 . . . . 0.3(3) ?
C6 C7 C8 C9 . . . . -176.75(16) ?
C7 C8 C9 C10 . . . . 0.4(3) ?
C8 C9 C10 C11 . . . . -0.5(3) ?
C8 C9 C10 Br1 . . . . 179.13(13) ?
C9 C10 C11 C12 . . . . 0.0(3) ?
Br1 C10 C11 C12 . . . . -179.64(13) ?
C10 C11 C12 C7 . . . . 0.7(3) ?
C8 C7 C12 C11 . . . . -0.8(3) ?
C6 C7 C12 C11 . . . . 176.06(17) ?

loop_
_cod_related_entry_id
_cod_related_entry_database
_cod_related_entry_code
1 ChemSpider 24741663
